data_1545546
loop_
_publ_author_name
'Southern, Scott Alexander'
'Errulat, Dylan'
'Frost, Jamie'
'Gabidullin, Bulat'
'Bryce, David L.'

_publ_section_title
;
 FDHALO17: Prospects for 207Pb Solid-State NMR Studies of Lead Tetrel
 Bonds
;
_journal_name_full 'Faraday Discuss.'
_journal_paper_doi 10.1039/C7FD00087A
_journal_year 2017
_chemical_formula_sum 'C12 H10 Cl2 N4 O Pb'
_chemical_formula_weight 504.33
_space_group_crystal_system orthorhombic
_space_group_IT_number 61
_space_group_name_Hall '-P 2ac 2ab'
_space_group_name_H-M_alt 'P b c a'
_symmetry_space_group_name_Hall '-P 2ac 2ab'
_symmetry_space_group_name_H-M 'P b c a'
_atom_sites_solution_hydrogens mixed
_audit_creation_method SHELXL-2014/7
_audit_update_record
;
2017-03-01 deposited with the CCDC.
2017-03-09 downloaded from the CCDC.
;
_cell_angle_alpha 90
_cell_angle_beta 90
_cell_angle_gamma 90
_cell_formula_units_Z 8
_cell_length_a 14.0154(6)
_cell_length_b 12.5288(5)
_cell_length_c 16.4104(6)
_cell_measurement_reflns_used 2619
_cell_measurement_temperature 200(2)
_cell_measurement_theta_max 24.82
_cell_measurement_theta_min 2.48
_cell_volume 2881.6(2)
_computing_cell_refinement 'APEX II, Bruker (2009)'
_computing_data_collection 'APEX II, Bruker (2009)'
_computing_data_reduction 'XPREP, Bruker (2009)'
_computing_molecular_graphics 'Mercury (Macrae et al., 2008)'
_computing_publication_material 'CIFTAB (Sheldrick, 1997)'
_computing_structure_refinement 'SHELXL-2014/7 (Sheldrick, 2014)'
_computing_structure_solution 'SHELXS-03 (Sheldrick, 2003)'
_diffrn_ambient_temperature 200(2)
_diffrn_measured_fraction_theta_full 1.000
_diffrn_measured_fraction_theta_max 0.996
_diffrn_measurement_device_type 'Bruker APEX-II CCD'
_diffrn_measurement_method '\f and \w scans'
_diffrn_radiation_type MoK\a
_diffrn_radiation_wavelength 0.71073
_diffrn_reflns_av_R_equivalents 0.1106
_diffrn_reflns_av_unetI/netI 0.0931
_diffrn_reflns_Laue_measured_fraction_full 1.000
_diffrn_reflns_Laue_measured_fraction_max 0.996
_diffrn_reflns_limit_h_max 18
_diffrn_reflns_limit_h_min -18
_diffrn_reflns_limit_k_max 13
_diffrn_reflns_limit_k_min -16
_diffrn_reflns_limit_l_max 19
_diffrn_reflns_limit_l_min -21
_diffrn_reflns_number 20923
_diffrn_reflns_point_group_measured_fraction_full 1.000
_diffrn_reflns_point_group_measured_fraction_max 0.996
_diffrn_reflns_theta_full 25.242
_diffrn_reflns_theta_max 28.350
_diffrn_reflns_theta_min 2.482
_exptl_absorpt_coefficient_mu 12.080
_exptl_absorpt_correction_T_max 0.7457
_exptl_absorpt_correction_T_min 0.5485
_exptl_absorpt_correction_type multi-scan
_exptl_absorpt_process_details 'SADABS, Bruker (2003)'
_exptl_crystal_colour colourless
_exptl_crystal_density_diffrn 2.325
_exptl_crystal_description block
_exptl_crystal_F_000 1872
_exptl_crystal_size_max 0.534
_exptl_crystal_size_mid 0.254
_exptl_crystal_size_min 0.122
_refine_diff_density_max 2.533
_refine_diff_density_min -1.818
_refine_diff_density_rms 0.250
_refine_ls_extinction_method none
_refine_ls_goodness_of_fit_ref 1.108
_refine_ls_hydrogen_treatment mixed
_refine_ls_matrix_type full
_refine_ls_number_parameters 184
_refine_ls_number_reflns 3590
_refine_ls_number_restraints 1
_refine_ls_restrained_S_all 1.108
_refine_ls_R_factor_all 0.1219
_refine_ls_R_factor_gt 0.0657
_refine_ls_shift/su_max 0.001
_refine_ls_shift/su_mean 0.000
_refine_ls_structure_factor_coef Fsqd
_refine_ls_weighting_details 'w=1/[\s^2^(Fo^2^)+(0.0335P)^2^] where P=(Fo^2^+2Fc^2^)/3'
_refine_ls_weighting_scheme calc
_refine_ls_wR_factor_gt 0.0898
_refine_ls_wR_factor_ref 0.1021
_reflns_Friedel_coverage 0.000
_reflns_number_gt 2226
_reflns_number_total 3590
_reflns_threshold_expression 'I > 2\s(I)'
_cod_data_source_file c7fd00087a2.cif
_cod_data_source_block shelx
_cod_database_code 1545546
_shelx_shelxl_version_number 2014/7
_shelx_space_group_comment
;
The symmetry employed for this shelxl refinement is uniquely defined
by the following loop, which should always be used as a source of
symmetry information in preference to the above space-group names.
They are only intended as comments.
;
_shelx_estimated_absorpt_t_min 0.060
_shelx_estimated_absorpt_t_max 0.320

loop_
_space_group_symop_operation_xyz
'x, y, z'
'-x+1/2, -y, z+1/2'
'-x, y+1/2, -z+1/2'
'x+1/2, -y+1/2, -z'
'-x, -y, -z'
'x-1/2, y, -z-1/2'
'x, -y-1/2, z-1/2'
'-x-1/2, y-1/2, z'

loop_
_atom_site_label
_atom_site_type_symbol
_atom_site_fract_x
_atom_site_fract_y
_atom_site_fract_z
_atom_site_U_iso_or_equiv
_atom_site_adp_type
_atom_site_occupancy
_atom_site_site_symmetry_order
_atom_site_calc_flag
_atom_site_refinement_flags_posn
_atom_site_refinement_flags_adp
Pb1 Pb 0.59465(2) 0.36502(3) 0.51936(2) 0.02199(13) Uani 1 1 d . .
Cl1 Cl 0.41666(18) 0.4010(2) 0.44218(16) 0.0359(7) Uani 1 1 d . .
Cl2 Cl 0.57238(18) 0.1441(2) 0.50425(16) 0.0377(7) Uani 1 1 d . .
C1 C 0.8349(7) 0.3497(9) 0.7792(6) 0.029(3) Uani 1 1 d . .
H1 H 0.7675 0.3451 0.7843 0.035 Uiso 1 1 calc R U
C2 C 0.8908(7) 0.3493(9) 0.8482(6) 0.030(3) Uani 1 1 d . .
H2 H 0.8609 0.3440 0.9000 0.036 Uiso 1 1 calc R U
N3 N 0.9849(6) 0.3562(7) 0.8445(5) 0.028(2) Uani 1 1 d . .
C4 C 1.0249(7) 0.3624(8) 0.7711(6) 0.030(3) Uani 1 1 d . .
H4 H 1.0925 0.3668 0.7678 0.036 Uiso 1 1 calc R U
C5 C 0.9735(6) 0.3629(9) 0.6996(6) 0.027(2) Uani 1 1 d . .
H5 H 1.0051 0.3675 0.6485 0.032 Uiso 1 1 calc R U
C6 C 0.8748(6) 0.3564(9) 0.7035(6) 0.024(2) Uani 1 1 d . .
C7 C 0.8095(6) 0.3601(8) 0.6306(6) 0.019(2) Uani 1 1 d . .
O8 O 0.7238(5) 0.3481(6) 0.6400(4) 0.0287(18) Uani 1 1 d . .
N9 N 0.8489(5) 0.3780(7) 0.5580(5) 0.024(2) Uani 1 1 d D .
N10 N 0.7886(6) 0.3804(6) 0.4916(5) 0.024(2) Uani 1 1 d . .
C11 C 0.8234(7) 0.4007(8) 0.4228(6) 0.024(3) Uani 1 1 d . .
H11 H 0.8893 0.4170 0.4174 0.029 Uiso 1 1 calc R U
C12 C 0.7607(7) 0.3990(8) 0.3504(6) 0.022(2) Uani 1 1 d . .
N13 N 0.6660(5) 0.3851(6) 0.3646(4) 0.021(2) Uani 1 1 d . .
C14 C 0.6093(7) 0.3793(8) 0.2998(6) 0.024(2) Uani 1 1 d . .
H14 H 0.5428 0.3711 0.3090 0.029 Uiso 1 1 calc R U
C15 C 0.6396(7) 0.3843(8) 0.2214(6) 0.025(3) Uani 1 1 d . .
H15 H 0.5959 0.3777 0.1774 0.029 Uiso 1 1 calc R U
C16 C 0.7362(8) 0.3994(8) 0.2073(6) 0.029(3) Uani 1 1 d . .
H16 H 0.7602 0.4030 0.1533 0.035 Uiso 1 1 calc R U
C17 C 0.7968(7) 0.4089(8) 0.2727(6) 0.028(3) Uani 1 1 d . .
H17 H 0.8628 0.4222 0.2644 0.034 Uiso 1 1 calc R U
H9 H 0.908(3) 0.399(7) 0.555(6) 0.034 Uiso 1 1 d D U

loop_
_atom_site_aniso_label
_atom_site_aniso_U_11
_atom_site_aniso_U_22
_atom_site_aniso_U_33
_atom_site_aniso_U_23
_atom_site_aniso_U_13
_atom_site_aniso_U_12
Pb1 0.01594(17) 0.0376(2) 0.01241(18) 0.00076(19) -0.00039(16) 0.0003(2)
Cl1 0.0250(13) 0.055(2) 0.0280(15) 0.0047(13) -0.0105(11) -0.0035(13)
Cl2 0.0343(15) 0.0456(19) 0.0331(17) -0.0022(13) -0.0119(10) 0.0036(13)
C1 0.016(5) 0.053(9) 0.018(6) 0.008(5) 0.003(4) 0.008(5)
C2 0.030(7) 0.038(8) 0.022(6) 0.002(5) -0.004(4) 0.006(6)
N3 0.030(5) 0.033(6) 0.020(5) -0.003(4) -0.006(4) -0.003(5)
C4 0.024(5) 0.042(7) 0.024(6) -0.003(6) -0.004(5) 0.005(6)
C5 0.017(5) 0.041(7) 0.022(6) -0.003(6) 0.003(4) 0.001(6)
C6 0.019(5) 0.022(7) 0.031(6) -0.001(5) -0.008(4) 0.000(5)
C7 0.014(4) 0.018(6) 0.025(6) 0.007(5) -0.002(4) 0.008(5)
O8 0.016(3) 0.052(5) 0.018(4) 0.001(3) -0.002(3) -0.002(4)
N9 0.016(4) 0.040(6) 0.017(4) 0.006(4) -0.007(4) -0.006(4)
N10 0.019(4) 0.037(6) 0.015(5) -0.005(4) -0.005(3) 0.003(4)
C11 0.022(5) 0.024(7) 0.026(6) 0.003(5) 0.006(4) 0.004(4)
C12 0.024(5) 0.028(7) 0.014(5) -0.003(4) 0.002(4) 0.004(5)
N13 0.021(4) 0.033(6) 0.008(4) 0.003(3) 0.004(3) 0.000(4)
C14 0.022(6) 0.030(7) 0.021(5) -0.003(5) -0.007(4) 0.001(5)
C15 0.031(6) 0.031(8) 0.012(5) 0.001(4) -0.003(4) 0.006(5)
C16 0.045(7) 0.026(7) 0.017(6) 0.004(4) 0.006(5) 0.010(5)
C17 0.028(6) 0.036(7) 0.021(6) -0.001(5) 0.007(5) 0.005(5)

loop_
_atom_type_symbol
_atom_type_description
_atom_type_scat_dispersion_real
_atom_type_scat_dispersion_imag
_atom_type_scat_source
C C 0.0033 0.0016 'International Tables Vol C Tables 4.2.6.8 and 6.1.1.4'
H H 0.0000 0.0000 'International Tables Vol C Tables 4.2.6.8 and 6.1.1.4'
N N 0.0061 0.0033 'International Tables Vol C Tables 4.2.6.8 and 6.1.1.4'
O O 0.0106 0.0060 'International Tables Vol C Tables 4.2.6.8 and 6.1.1.4'
Cl Cl 0.1484 0.1585 'International Tables Vol C Tables 4.2.6.8 and 6.1.1.4'
Pb Pb -3.3944 10.1111 'International Tables Vol C Tables 4.2.6.8 and 6.1.1.4'

loop_
_geom_angle_atom_site_label_1
_geom_angle_atom_site_label_2
_geom_angle_atom_site_label_3
_geom_angle
_geom_angle_site_symmetry_1
_geom_angle_site_symmetry_3
O8 Pb1 N3 76.8(2) . 6_557
O8 Pb1 N13 116.3(2) . .
N3 Pb1 N13 166.6(2) 6_557 .
O8 Pb1 N10 57.6(2) . .
N3 Pb1 N10 134.1(2) 6_557 .
N13 Pb1 N10 58.8(2) . .
O8 Pb1 Cl2 93.57(16) . .
N3 Pb1 Cl2 88.2(2) 6_557 .
N13 Pb1 Cl2 92.82(18) . .
N10 Pb1 Cl2 99.45(16) . .
O8 Pb1 Cl1 158.99(15) . .
N3 Pb1 Cl1 82.85(19) 6_557 .
N13 Pb1 Cl1 83.81(17) . .
N10 Pb1 Cl1 141.39(17) . .
Cl2 Pb1 Cl1 91.13(8) . .
O8 Pb1 Cl1 87.59(16) . 5_666
N3 Pb1 Cl1 80.6(2) 6_557 5_666
N13 Pb1 Cl1 97.16(18) . 5_666
N10 Pb1 Cl1 91.07(16) . 5_666
Cl2 Pb1 Cl1 168.24(8) . 5_666
Cl1 Pb1 Cl1 83.80(8) . 5_666
Pb1 Cl1 Pb1 96.20(8) . 5_666
C6 C1 C2 121.0(10) . .
C6 C1 H1 119.5 . .
C2 C1 H1 119.5 . .
N3 C2 C1 121.9(10) . .
N3 C2 H2 119.0 . .
C1 C2 H2 119.0 . .
C2 N3 C4 117.7(9) . .
C2 N3 Pb1 122.0(6) . 6_657
C4 N3 Pb1 120.3(7) . 6_657
N3 C4 C5 123.4(10) . .
N3 C4 H4 118.3 . .
C5 C4 H4 118.3 . .
C4 C5 C6 118.9(9) . .
C4 C5 H5 120.6 . .
C6 C5 H5 120.6 . .
C1 C6 C5 117.1(9) . .
C1 C6 C7 118.3(9) . .
C5 C6 C7 124.6(9) . .
O8 C7 N9 122.7(9) . .
O8 C7 C6 119.6(9) . .
N9 C7 C6 117.7(8) . .
C7 O8 Pb1 124.1(6) . .
C7 N9 N10 117.2(8) . .
C7 N9 H9 120(7) . .
N10 N9 H9 122(7) . .
C11 N10 N9 118.5(8) . .
C11 N10 Pb1 123.0(6) . .
N9 N10 Pb1 118.1(5) . .
N10 C11 C12 119.3(9) . .
N10 C11 H11 120.4 . .
C12 C11 H11 120.4 . .
N13 C12 C17 121.9(9) . .
N13 C12 C11 116.5(8) . .
C17 C12 C11 121.7(9) . .
C14 N13 C12 117.0(8) . .
C14 N13 Pb1 121.3(6) . .
C12 N13 Pb1 121.7(6) . .
N13 C14 C15 124.8(9) . .
N13 C14 H14 117.6 . .
C15 C14 H14 117.6 . .
C14 C15 C16 118.0(9) . .
C14 C15 H15 121.0 . .
C16 C15 H15 121.0 . .
C17 C16 C15 119.0(9) . .
C17 C16 H16 120.5 . .
C15 C16 H16 120.5 . .
C16 C17 C12 119.3(10) . .
C16 C17 H17 120.4 . .
C12 C17 H17 120.4 . .

loop_
_geom_bond_atom_site_label_1
_geom_bond_atom_site_label_2
_geom_bond_distance
_geom_bond_site_symmetry_2
Pb1 O8 2.690(6) .
Pb1 N3 2.714(8) 6_557
Pb1 N13 2.741(7) .
Pb1 N10 2.763(8) .
Pb1 Cl2 2.796(3) .
Pb1 Cl1 2.834(2) .
Pb1 Cl1 3.003(3) 5_666
Cl1 Pb1 3.003(3) 5_666
C1 C6 1.364(14) .
C1 C2 1.378(13) .
C1 H1 0.9500 .
C2 N3 1.323(12) .
C2 H2 0.9500 .
N3 C4 1.331(12) .
N3 Pb1 2.714(8) 6_657
C4 C5 1.376(13) .
C4 H4 0.9500 .
C5 C6 1.387(13) .
C5 H5 0.9500 .
C6 C7 1.507(13) .
C7 O8 1.221(10) .
C7 N9 1.332(12) .
N9 N10 1.379(10) .
N9 H9 0.87(2) .
N10 C11 1.256(11) .
C11 C12 1.478(13) .
C11 H11 0.9500 .
C12 N13 1.359(11) .
C12 C17 1.377(13) .
N13 C14 1.329(11) .
C14 C15 1.355(13) .
C14 H14 0.9500 .
C15 C16 1.387(13) .
C15 H15 0.9500 .
C16 C17 1.373(13) .
C16 H16 0.9500 .
C17 H17 0.9500 .

loop_
_geom_hbond_atom_site_label_D
_geom_hbond_atom_site_label_H
_geom_hbond_atom_site_label_A
_geom_hbond_distance_DH
_geom_hbond_distance_HA
_geom_hbond_distance_DA
_geom_hbond_angle_DHA
_geom_hbond_site_symmetry_A
C2 H2 Cl1 0.95 2.80 3.518(11) 133.4 6_657
C4 H4 O8 0.95 2.39 3.151(12) 136.5 6_657
C5 H5 Cl2 0.95 2.68 3.623(10) 170.2 4_556
N9 H9 Cl2 0.87(2) 2.55(6) 3.307(8) 145(8) 4_556
C11 H11 Cl2 0.95 2.97 3.731(10) 138.0 4_556
C14 H14 Cl1 0.95 2.84 3.582(10) 136.1 .
C15 H15 Cl2 0.95 2.87 3.703(10) 146.4 7_565
C2 H2 Cl1 0.95 2.80 3.518(11) 133.4 6_657
C4 H4 O8 0.95 2.39 3.151(12) 136.5 6_657
C5 H5 Cl2 0.95 2.68 3.623(10) 170.2 4_556
C11 H11 Cl2 0.95 2.97 3.731(10) 138.0 4_556
C14 H14 Cl1 0.95 2.84 3.582(10) 136.1 .
C15 H15 Cl2 0.95 2.87 3.703(10) 146.4 7_565
N9 H9 Cl2 0.87(2) 2.55(6) 3.307(8) 145(8) 4_556

loop_
_geom_torsion_atom_site_label_1
_geom_torsion_atom_site_label_2
_geom_torsion_atom_site_label_3
_geom_torsion_atom_site_label_4
_geom_torsion
_geom_torsion_site_symmetry_1
_geom_torsion_site_symmetry_4
C6 C1 C2 N3 0.5(18) . .
C1 C2 N3 C4 -0.7(16) . .
C1 C2 N3 Pb1 177.0(8) . 6_657
C2 N3 C4 C5 0.5(16) . .
Pb1 N3 C4 C5 -177.3(9) 6_657 .
N3 C4 C5 C6 0.0(18) . .
C2 C1 C6 C5 0.0(19) . .
C2 C1 C6 C7 -178.0(9) . .
C4 C5 C6 C1 -0.2(18) . .
C4 C5 C6 C7 177.6(10) . .
C1 C6 C7 O8 -6.1(16) . .
C5 C6 C7 O8 176.1(12) . .
C1 C6 C7 N9 173.1(11) . .
C5 C6 C7 N9 -4.7(17) . .
N9 C7 O8 Pb1 -3.4(15) . .
C6 C7 O8 Pb1 175.7(7) . .
O8 C7 N9 N10 -1.4(16) . .
C6 C7 N9 N10 179.5(9) . .
C7 N9 N10 C11 177.6(9) . .
C7 N9 N10 Pb1 5.1(11) . .
N9 N10 C11 C12 177.3(8) . .
Pb1 N10 C11 C12 -10.5(13) . .
N10 C11 C12 N13 6.1(14) . .
N10 C11 C12 C17 -172.7(9) . .
C17 C12 N13 C14 1.3(15) . .
C11 C12 N13 C14 -177.5(8) . .
C17 C12 N13 Pb1 179.9(7) . .
C11 C12 N13 Pb1 1.1(12) . .
C12 N13 C14 C15 1.3(15) . .
Pb1 N13 C14 C15 -177.3(8) . .
N13 C14 C15 C16 -1.8(16) . .
C14 C15 C16 C17 -0.2(15) . .
C15 C16 C17 C12 2.6(16) . .
N13 C12 C17 C16 -3.3(16) . .
C11 C12 C17 C16 175.5(9) . .
